data_9015820
loop_
_publ_author_name
'Topa, D.'
'Makovicky, E.'
'Schimper, H. J.'
'Stadler, A.'
'Basch, A.'
'Dittrich, H.'
'Amthauer, G.'

_publ_section_title
;
 The crystal structure of SnSb4S7, a new member of the meneghinite homologous series
;
_journal_name_full 'The Canadian Mineralogist'
_journal_page_first 1119
_journal_page_last 1126
_journal_paper_doi 10.3749/canmin.48.5.1119
_journal_volume 48
_journal_year 2010
_chemical_compound_source Synthetic
_chemical_formula_sum 'S7 Sb4 Sn'
_space_group_IT_number 11
_symmetry_space_group_name_Hall '-P 2yb'
_symmetry_space_group_name_H-M 'P 1 21/m 1'
_cell_angle_alpha 90
_cell_angle_beta 105.281
_cell_angle_gamma 90
_cell_length_a 11.331
_cell_length_b 3.865
_cell_length_c 13.940
_cell_formula_units_Z 2
_cell_volume 588.909
_database_code_amcsd 0017824
_exptl_crystal_density_diffrn 4.682
_cod_original_formula_sum 'Sn Sb4 S7'
_cod_database_code 9015820
_amcsd_formula_title SnSb4S7

loop_
_space_group_symop_operation_xyz
x,y,z
x,1/2-y,z
-x,1/2+y,-z
-x,-y,-z

loop_
_atom_site_aniso_label
_atom_site_aniso_U_11
_atom_site_aniso_U_22
_atom_site_aniso_U_33
_atom_site_aniso_U_12
_atom_site_aniso_U_13
_atom_site_aniso_U_23
Sn 0.04540 0.02120 0.02570 0.00000 0.01000 0.00000
Sb1 0.02080 0.01140 0.01950 0.00000 0.00490 0.00000
Sb2 0.02210 0.01110 0.02040 0.00000 0.00950 0.00000
Sb3 0.04000 0.01730 0.03680 0.00000 0.00960 0.00000
Sb4 0.02980 0.01910 0.01990 0.00000 0.01160 0.00000
S1 0.01500 0.01700 0.01400 0.00000 0.00500 0.00000
S2 0.02700 0.02000 0.02200 0.00000 0.01100 0.00000
S3 0.01800 0.01400 0.01500 0.00000 0.00900 0.00000
S4 0.02000 0.01800 0.02000 0.00000 0.00600 0.00000
S5 0.01400 0.01100 0.02100 0.00000 0.00600 0.00000
S6 0.02200 0.01900 0.02100 0.00000 0.00600 0.00000
S7 0.01500 0.01500 0.01800 0.00000 0.00500 0.00000

loop_
_atom_site_label
_atom_site_fract_x
_atom_site_fract_y
_atom_site_fract_z
_atom_site_U_iso_or_equiv
Sn 0.37910 0.25000 0.21410 0.03060
Sb1 0.66950 0.25000 0.47530 0.01730
Sb2 0.94770 0.25000 0.88640 0.01710
Sb3 0.66080 0.25000 0.05000 0.03150
Sb4 0.07680 0.25000 0.62600 0.02200
S1 0.75240 0.25000 0.32510 0.01530
S2 0.95730 0.25000 0.18380 0.02210
S3 0.10790 0.25000 0.45830 0.01450
S4 0.76460 0.25000 0.74180 0.01990
S5 0.46960 0.25000 0.60400 0.01510
S6 0.49340 0.25000 0.88960 0.02070
S7 0.23270 0.25000 0.03710 0.01610

loop_
_cod_related_entry_id
_cod_related_entry_database
_cod_related_entry_code
1 AMCSD 0017824
